data_1010803
loop_
_publ_author_name
'Wyart, J'
'Chatelain, P'

_publ_section_title 'Etude cristallographique de la christianite'
_journal_coden_ASTM BSFMAU
_journal_name_full
;
Bulletin de la Societe Francaise de Mineralogie (-71,1948)
;
_journal_page_first 121
_journal_page_last 126
_journal_volume 61
_journal_year 1938
_chemical_compound_source
;
from the Collection of the Museum national d*Histoire naturelle de Paris
;
_chemical_formula_structural 'K Ca Al3 Si5 O16 (H2 O)6'
_chemical_formula_sum 'Al3 Ca H12 K O22 Si5'
_chemical_name_mineral Phillipsite
_chemical_name_systematic 'Potassium calcium alumosilicate hydrate *'
_space_group_IT_number 4
_symmetry_cell_setting monoclinic
_symmetry_Int_Tables_number 4
_symmetry_space_group_name_Hall 'P 2yb'
_symmetry_space_group_name_H-M 'P 1 21 1'
_cell_angle_alpha 90
_cell_angle_beta 54.33
_cell_angle_gamma 90
_cell_formula_units_Z 2
_cell_length_a 10.
_cell_length_b 14.25
_cell_length_c 8.62
_cell_volume 997.9
_exptl_crystal_density_meas 2.2
_cod_original_formula_sum 'H12 Al3 Ca K O22 Si5'
_cod_database_code 1010803

loop_
_symmetry_equiv_pos_as_xyz
x,y,z
-x,1/2+y,-z

loop_
_atom_site_label
_atom_site_fract_x
_atom_site_fract_y
_atom_site_fract_z
? ? ? ?
